data_7032530
loop_
_publ_author_name
'Klink, R.'
'Schrenk, C.'
'Schnepf, A.'

_publ_section_title
;
 Si(SiMe3)2SiPh3 - a ligand for novel sub-valent tin cluster compounds.
;
_journal_issue 42
_journal_name_full 'Dalton transactions (Cambridge, England : 2003)'
_journal_page_first 16097
_journal_page_last 16104
_journal_paper_doi 10.1039/c4dt02372b
_journal_volume 43
_journal_year 2014
_chemical_formula_moiety 'C24 H33 Si4, C12 H24 K O6'
_chemical_formula_sum 'C36 H57 K O6 Si4'
_chemical_formula_weight 737.28
_chemical_name_systematic
; 
 ? 
;
_chemical_properties_physical 'Air-sensitive, Moisture-sensitive'
_space_group_IT_number 2
_symmetry_cell_setting triclinic
_symmetry_space_group_name_Hall '-P 1'
_symmetry_space_group_name_H-M 'P -1'
_atom_sites_solution_hydrogens geom
_atom_sites_solution_primary direct
_atom_sites_solution_secondary difmap
_audit_creation_method SHELXL-97
_cell_angle_alpha 96.4520(10)
_cell_angle_beta 98.1770(10)
_cell_angle_gamma 96.2970(10)
_cell_formula_units_Z 4
_cell_length_a 11.7102(2)
_cell_length_b 17.9702(4)
_cell_length_c 20.3053(4)
_cell_measurement_reflns_used 9936
_cell_measurement_temperature 150(2)
_cell_measurement_theta_max 28.536
_cell_measurement_theta_min 2.174
_cell_volume 4168.27(14)
_computing_cell_refinement 'SAINT V.8.27 (Bruker AXS Inc., 2012)'
_computing_data_collection 'APEX2 v.2014.1-1 (Bruker AXS Inc., 2014)'
_computing_data_reduction 'SAINT V.8.27 (Bruker AXS Inc., 2012)'
_computing_molecular_graphics 'SHELXTL 5.1 (Bruker AXS Inc., 1997)'
_computing_publication_material 'SHELXTL 5.1 (Bruker AXS Inc., 1997)'
_computing_structure_refinement 'SHELXL-97 (Sheldrick, 1997)'
_computing_structure_solution 'SHELXS-97 (Sheldrick, 1990)'
_diffrn_ambient_temperature 150(2)
_diffrn_measured_fraction_theta_full 0.994
_diffrn_measured_fraction_theta_max 0.994
_diffrn_measurement_device_type 'Bruker SMART Apex'
_diffrn_measurement_method 'CCD area detector'
_diffrn_radiation_monochromator graphite
_diffrn_radiation_source 'fine-focus sealed tube'
_diffrn_radiation_type MoK\a
_diffrn_radiation_wavelength 0.71073
_diffrn_reflns_av_R_equivalents 0.0571
_diffrn_reflns_av_sigmaI/netI 0.0616
_diffrn_reflns_limit_h_max 16
_diffrn_reflns_limit_h_min -16
_diffrn_reflns_limit_k_max 25
_diffrn_reflns_limit_k_min -23
_diffrn_reflns_limit_l_max 28
_diffrn_reflns_limit_l_min -29
_diffrn_reflns_number 94482
_diffrn_reflns_theta_full 30.52
_diffrn_reflns_theta_max 30.52
_diffrn_reflns_theta_min 1.63
_exptl_absorpt_coefficient_mu 0.282
_exptl_absorpt_correction_T_max 0.9450
_exptl_absorpt_correction_T_min 0.8633
_exptl_absorpt_correction_type numerical
_exptl_absorpt_process_details 'SADABS 2.10 (Bruker AXS Inc., 2005)'
_exptl_crystal_colour yellow
_exptl_crystal_density_diffrn 1.175
_exptl_crystal_density_method 'not measured'
_exptl_crystal_description fragment
_exptl_crystal_F_000 1584
_exptl_crystal_recrystallization_method 'Re-crystallisation from solvent: '
_exptl_crystal_size_max 0.4
_exptl_crystal_size_mid 0.2
_exptl_crystal_size_min 0.2
_refine_diff_density_max 0.532
_refine_diff_density_min -0.525
_refine_diff_density_rms 0.058
_refine_ls_extinction_method none
_refine_ls_goodness_of_fit_ref 1.019
_refine_ls_hydrogen_treatment constr
_refine_ls_matrix_type full
_refine_ls_number_parameters 847
_refine_ls_number_reflns 25318
_refine_ls_number_restraints 6
_refine_ls_restrained_S_all 1.019
_refine_ls_R_factor_all 0.0849
_refine_ls_R_factor_gt 0.0468
_refine_ls_shift/su_max 0.001
_refine_ls_shift/su_mean 0.000
_refine_ls_structure_factor_coef Fsqd
_refine_ls_weighting_details 'calc w=1/[\s^2^(Fo^2^)+(0.0398P)^2^+1.2552P] where P=(Fo^2^+2Fc^2^)/3'
_refine_ls_weighting_scheme calc
_refine_ls_wR_factor_gt 0.0964
_refine_ls_wR_factor_ref 0.1120
_reflns_number_gt 16740
_reflns_number_total 25318
_reflns_threshold_expression >2sigma(I)
_cod_data_source_file c4dt02372b2.cif
_cod_data_source_block rk5tri_3KC
_cod_depositor_comments 'Adding full bibliography for 7032528--7032533.cif.'
_cod_original_cell_volume 4168.26(14)
_cod_original_sg_symbol_H-M P-1
_cod_database_code 7032530

loop_
_symmetry_equiv_pos_as_xyz
'x, y, z'
'-x, -y, -z'

loop_
_atom_site_label
_atom_site_type_symbol
_atom_site_fract_x
_atom_site_fract_y
_atom_site_fract_z
_atom_site_U_iso_or_equiv
_atom_site_adp_type
_atom_site_occupancy
_atom_site_symmetry_multiplicity
_atom_site_calc_flag
_atom_site_refinement_flags
K1 K 1.17793(4) 0.10541(2) 0.28510(2) 0.03186(9) Uani 1 1 d .
K2 K 1.68220(3) 0.43173(2) -0.21505(2) 0.03139(9) Uani 1 1 d .
Si1 Si 1.04970(4) 0.26265(3) 0.35124(2) 0.02077(10) Uani 1 1 d .
Si11 Si 0.92119(4) 0.26353(3) 0.42981(2) 0.01993(10) Uani 1 1 d .
Si12 Si 0.94614(5) 0.29607(3) 0.25367(3) 0.03582(13) Uani 1 1 d .
Si13 Si 1.18869(4) 0.36807(3) 0.38895(2) 0.02453(10) Uani 1 1 d .
Si2 Si 1.56057(4) 0.28854(3) -0.12481(2) 0.02034(10) Uani 1 1 d .
Si21 Si 1.59639(4) 0.16390(3) -0.15032(2) 0.01997(9) Uani 1 1 d .
Si22 Si 1.36150(4) 0.27923(3) -0.11912(2) 0.02633(11) Uani 1 1 d .
Si23 Si 1.64562(4) 0.32486(3) -0.01281(2) 0.02669(11) Uani 1 1 d .
O1 O 1.01721(11) -0.00356(8) 0.32209(6) 0.0330(3) Uani 1 1 d .
O4 O 1.20620(11) 0.06079(7) 0.41884(6) 0.0295(3) Uani 1 1 d .
O7 O 1.38553(11) 0.14877(8) 0.37637(8) 0.0419(4) Uani 1 1 d .
O10 O 1.39228(14) 0.13615(9) 0.23789(8) 0.0523(4) Uani 1 1 d .
O13 O 1.19097(16) 0.10017(9) 0.14422(8) 0.0524(4) Uani 1 1 d .
O16 O 1.02780(13) -0.00328(9) 0.18804(7) 0.0421(4) Uani 1 1 d .
O21 O 1.54431(14) 0.54512(9) -0.18316(7) 0.0455(4) Uani 1 1 d .
O24 O 1.48470(11) 0.45369(8) -0.30757(7) 0.0372(3) Uani 1 1 d .
O27 O 1.63309(11) 0.34916(8) -0.34275(6) 0.0344(3) Uani 1 1 d D
O30 O 1.85862(11) 0.36027(8) -0.27323(7) 0.0364(3) Uani 1 1 d D
O33 O 1.90794(12) 0.44803(9) -0.14579(7) 0.0434(4) Uani 1 1 d .
O36 O 1.77919(13) 0.56553(9) -0.12494(7) 0.0444(4) Uani 1 1 d .
C2 C 1.03108(17) -0.02243(12) 0.38845(10) 0.0364(5) Uani 1 1 d .
H2A H 1.0778 -0.0649 0.3917 0.044 Uiso 1 1 calc R
H2B H 0.9542 -0.0378 0.4011 0.044 Uiso 1 1 calc R
C3 C 1.09173(16) 0.04595(12) 0.43409(9) 0.0343(4) Uani 1 1 d .
H3A H 1.0490 0.0898 0.4274 0.041 Uiso 1 1 calc R
H3B H 1.0950 0.0369 0.4815 0.041 Uiso 1 1 calc R
C5 C 1.27209(18) 0.12455(12) 0.46027(10) 0.0379(5) Uani 1 1 d .
H5A H 1.2744 0.1180 0.5082 0.045 Uiso 1 1 calc R
H5B H 1.2366 0.1709 0.4522 0.045 Uiso 1 1 calc R
C6 C 1.39167(18) 0.13067(13) 0.44289(11) 0.0446(5) Uani 1 1 d .
H6A H 1.4433 0.1706 0.4744 0.053 Uiso 1 1 calc R
H6B H 1.4237 0.0822 0.4462 0.053 Uiso 1 1 calc R
C8 C 1.48794(18) 0.13741(15) 0.34848(14) 0.0555(7) Uani 1 1 d .
H8A H 1.4913 0.0827 0.3372 0.067 Uiso 1 1 calc R
H8B H 1.5577 0.1591 0.3813 0.067 Uiso 1 1 calc R
C9 C 1.4851(2) 0.17502(15) 0.28713(15) 0.0648(8) Uani 1 1 d .
H9A H 1.4727 0.2284 0.2974 0.078 Uiso 1 1 calc R
H9B H 1.5599 0.1738 0.2700 0.078 Uiso 1 1 calc R
C11A C 1.00097(13) 0.28591(10) 0.51943(8) 0.0220(3) Uani 1 1 d .
C11M C 0.83908(13) 0.16453(10) 0.42366(8) 0.0215(3) Uani 1 1 d .
C11C C 1.06903(16) 0.37410(11) 0.62148(9) 0.0315(4) Uani 1 1 d .
H11A H 1.0707 0.4227 0.6457 0.038 Uiso 1 1 calc R
C11R C 0.79618(15) 0.13485(10) 0.47743(9) 0.0265(4) Uani 1 1 d .
H11B H 0.8104 0.1643 0.5203 0.032 Uiso 1 1 calc R
C11F C 1.06223(15) 0.23302(11) 0.55046(9) 0.0287(4) Uani 1 1 d .
H11C H 1.0602 0.1840 0.5269 0.034 Uiso 1 1 calc R
C11O C 0.75022(15) 0.04742(11) 0.35350(9) 0.0287(4) Uani 1 1 d .
H11D H 0.7340 0.0181 0.3106 0.034 Uiso 1 1 calc R
C11N C 0.81524(14) 0.11818(10) 0.36186(8) 0.0249(4) Uani 1 1 d .
H11E H 0.8446 0.1358 0.3243 0.030 Uiso 1 1 calc R
C11B C 1.00605(14) 0.35671(10) 0.55709(9) 0.0263(4) Uani 1 1 d .
H11F H 0.9653 0.3940 0.5381 0.032 Uiso 1 1 calc R
C11D C 1.12895(16) 0.32101(12) 0.65016(9) 0.0345(4) Uani 1 1 d .
H11G H 1.1723 0.3329 0.6941 0.041 Uiso 1 1 calc R
C11L C 0.82610(15) 0.40387(11) 0.41753(10) 0.0327(4) Uani 1 1 d .
H11H H 0.9022 0.4230 0.4114 0.039 Uiso 1 1 calc R
C11J C 0.62894(17) 0.42541(12) 0.42372(10) 0.0369(5) Uani 1 1 d .
H11I H 0.5702 0.4580 0.4222 0.044 Uiso 1 1 calc R
C11I C 0.60310(16) 0.35103(12) 0.43204(11) 0.0375(5) Uani 1 1 d .
H11J H 0.5260 0.3319 0.4364 0.045 Uiso 1 1 calc R
C11Q C 0.73328(16) 0.06335(11) 0.46973(10) 0.0313(4) Uani 1 1 d .
H11K H 0.7067 0.0443 0.5074 0.038 Uiso 1 1 calc R
C11K C 0.74142(17) 0.45222(12) 0.41751(11) 0.0378(5) Uani 1 1 d .
H11L H 0.7610 0.5040 0.4132 0.045 Uiso 1 1 calc R
C11H C 0.68925(15) 0.30349(11) 0.43408(10) 0.0307(4) Uani 1 1 d .
H11M H 0.6700 0.2525 0.4411 0.037 Uiso 1 1 calc R
C11P C 0.70913(15) 0.01973(11) 0.40759(10) 0.0308(4) Uani 1 1 d .
H11N H 0.6648 -0.0287 0.4022 0.037 Uiso 1 1 calc R
C11G C 0.80305(13) 0.32821(10) 0.42617(8) 0.0225(3) Uani 1 1 d .
C11E C 1.12571(16) 0.25020(12) 0.61465(9) 0.0343(4) Uani 1 1 d .
H11O H 1.1669 0.2134 0.6342 0.041 Uiso 1 1 calc R
C11 C 1.3806(3) 0.16721(17) 0.17627(16) 0.0730(9) Uani 1 1 d .
H11P H 1.4578 0.1775 0.1622 0.088 Uiso 1 1 calc R
H11Q H 1.3471 0.2154 0.1817 0.088 Uiso 1 1 calc R
C12 C 1.3026(3) 0.11183(17) 0.12461(13) 0.0671(8) Uani 1 1 d .
H12A H 1.2960 0.1312 0.0807 0.081 Uiso 1 1 calc R
H12B H 1.3355 0.0634 0.1200 0.081 Uiso 1 1 calc R
C12C C 0.9077(2) 0.39491(16) 0.25178(13) 0.0613(7) Uani 1 1 d .
H12C H 0.8648 0.3991 0.2075 0.092 Uiso 1 1 calc R
H12D H 0.9791 0.4308 0.2606 0.092 Uiso 1 1 calc R
H12E H 0.8592 0.4063 0.2862 0.092 Uiso 1 1 calc R
C12B C 1.0309(3) 0.28069(15) 0.18185(11) 0.0621(7) Uani 1 1 d .
H12F H 0.9876 0.2947 0.1411 0.093 Uiso 1 1 calc R
H12G H 1.0424 0.2274 0.1744 0.093 Uiso 1 1 calc R
H12H H 1.1067 0.3120 0.1928 0.093 Uiso 1 1 calc R
C12A C 0.8042(3) 0.2330(2) 0.22672(18) 0.132(2) Uani 1 1 d .
H12I H 0.7629 0.2482 0.1860 0.197 Uiso 1 1 calc R
H12J H 0.7565 0.2372 0.2625 0.197 Uiso 1 1 calc R
H12K H 0.8194 0.1805 0.2176 0.197 Uiso 1 1 calc R
C13C C 1.28595(15) 0.35205(12) 0.46699(10) 0.0337(4) Uani 1 1 d .
H13A H 1.3437 0.3966 0.4822 0.051 Uiso 1 1 calc R
H13B H 1.3258 0.3079 0.4570 0.051 Uiso 1 1 calc R
H13C H 1.2389 0.3433 0.5023 0.051 Uiso 1 1 calc R
C13B C 1.14509(18) 0.46496(11) 0.41008(12) 0.0422(5) Uani 1 1 d .
H13D H 1.2150 0.5015 0.4249 0.063 Uiso 1 1 calc R
H13E H 1.0975 0.4640 0.4460 0.063 Uiso 1 1 calc R
H13F H 1.1001 0.4797 0.3702 0.063 Uiso 1 1 calc R
C13A C 1.28558(19) 0.37919(14) 0.32298(11) 0.0463(6) Uani 1 1 d .
H13G H 1.3446 0.4232 0.3379 0.069 Uiso 1 1 calc R
H13H H 1.2386 0.3864 0.2808 0.069 Uiso 1 1 calc R
H13I H 1.3239 0.3338 0.3160 0.069 Uiso 1 1 calc R
C14 C 1.1160(3) 0.04155(15) 0.10046(11) 0.0588(7) Uani 1 1 d .
H14A H 1.1537 -0.0051 0.0974 0.071 Uiso 1 1 calc R
H14B H 1.1008 0.0566 0.0549 0.071 Uiso 1 1 calc R
C15 C 1.0042(2) 0.02720(15) 0.12673(11) 0.0533(6) Uani 1 1 d .
H15A H 0.9702 0.0749 0.1343 0.064 Uiso 1 1 calc R
H15B H 0.9480 -0.0088 0.0940 0.064 Uiso 1 1 calc R
C17 C 0.9242(2) -0.03165(14) 0.21027(11) 0.0490(6) Uani 1 1 d .
H17A H 0.8786 -0.0713 0.1758 0.059 Uiso 1 1 calc R
H17B H 0.8760 0.0095 0.2180 0.059 Uiso 1 1 calc R
C18 C 0.9564(2) -0.06384(13) 0.27413(11) 0.0449(5) Uani 1 1 d .
H18A H 0.8857 -0.0859 0.2900 0.054 Uiso 1 1 calc R
H18B H 1.0066 -0.1040 0.2670 0.054 Uiso 1 1 calc R
C21A C 1.49412(13) 0.08173(9) -0.13185(8) 0.0214(3) Uani 1 1 d .
C21C C 1.38382(17) 0.02007(12) -0.05562(10) 0.0364(5) Uani 1 1 d .
H21A H 1.3612 0.0207 -0.0125 0.044 Uiso 1 1 calc R
C21M C 1.74738(14) 0.15344(10) -0.10657(9) 0.0239(3) Uani 1 1 d .
C21B C 1.45715(16) 0.08016(11) -0.06948(9) 0.0314(4) Uani 1 1 d .
H21B H 1.4832 0.1217 -0.0355 0.038 Uiso 1 1 calc R
C21F C 1.45118(16) 0.01950(11) -0.18006(9) 0.0298(4) Uani 1 1 d .
H21C H 1.4734 0.0184 -0.2233 0.036 Uiso 1 1 calc R
C21L C 1.66170(16) 0.09141(11) -0.27320(9) 0.0301(4) Uani 1 1 d .
H21D H 1.7110 0.0655 -0.2450 0.036 Uiso 1 1 calc R
C21G C 1.59697(14) 0.14373(10) -0.24412(8) 0.0233(3) Uani 1 1 d .
C21I C 1.51695(17) 0.16387(11) -0.35711(9) 0.0323(4) Uani 1 1 d .
H21E H 1.4663 0.1885 -0.3857 0.039 Uiso 1 1 calc R
C21H C 1.52546(15) 0.17963(10) -0.28784(8) 0.0263(4) Uani 1 1 d .
H21F H 1.4812 0.2159 -0.2698 0.032 Uiso 1 1 calc R
C21E C 1.37714(17) -0.04061(11) -0.16663(10) 0.0364(5) Uani 1 1 d .
H21G H 1.3494 -0.0820 -0.2006 0.044 Uiso 1 1 calc R
C21D C 1.34336(16) -0.04082(11) -0.10419(10) 0.0338(4) Uani 1 1 d .
H21H H 1.2931 -0.0822 -0.0948 0.041 Uiso 1 1 calc R
C21R C 1.76491(15) 0.13437(10) -0.04136(9) 0.0291(4) Uani 1 1 d .
H21I H 1.6994 0.1178 -0.0216 0.035 Uiso 1 1 calc R
C21N C 1.84703(15) 0.17443(11) -0.13425(10) 0.0304(4) Uani 1 1 d .
H21J H 1.8385 0.1860 -0.1791 0.037 Uiso 1 1 calc R
C21O C 1.95770(16) 0.17879(12) -0.09818(11) 0.0391(5) Uani 1 1 d .
H21K H 2.0236 0.1933 -0.1184 0.047 Uiso 1 1 calc R
C21J C 1.58225(18) 0.11236(12) -0.38419(10) 0.0374(5) Uani 1 1 d .
H21L H 1.5769 0.1016 -0.4315 0.045 Uiso 1 1 calc R
C21K C 1.65530(18) 0.07655(12) -0.34250(10) 0.0385(5) Uani 1 1 d .
H21M H 1.7013 0.0417 -0.3611 0.046 Uiso 1 1 calc R
C21P C 1.97291(17) 0.16217(12) -0.03307(12) 0.0418(5) Uani 1 1 d .
H21N H 2.0488 0.1664 -0.0080 0.050 Uiso 1 1 calc R
C21Q C 1.87604(17) 0.13913(12) -0.00461(11) 0.0378(5) Uani 1 1 d .
H21O H 1.8855 0.1266 0.0399 0.045 Uiso 1 1 calc R
C22A C 1.29879(17) 0.23342(13) -0.05029(10) 0.0413(5) Uani 1 1 d .
H22A H 1.2145 0.2347 -0.0562 0.062 Uiso 1 1 calc R
H22B H 1.3346 0.2610 -0.0065 0.062 Uiso 1 1 calc R
H22C H 1.3148 0.1809 -0.0525 0.062 Uiso 1 1 calc R
C22C C 1.27370(16) 0.22692(14) -0.19946(10) 0.0446(6) Uani 1 1 d .
H22D H 1.1907 0.2236 -0.1961 0.067 Uiso 1 1 calc R
H22E H 1.2958 0.1759 -0.2068 0.067 Uiso 1 1 calc R
H22F H 1.2891 0.2541 -0.2372 0.067 Uiso 1 1 calc R
C22B C 1.3158(2) 0.37711(13) -0.11031(13) 0.0496(6) Uani 1 1 d .
H22G H 1.2324 0.3734 -0.1079 0.074 Uiso 1 1 calc R
H22H H 1.3316 0.4020 -0.1492 0.074 Uiso 1 1 calc R
H22I H 1.3597 0.4067 -0.0693 0.074 Uiso 1 1 calc R
C22 C 1.4442(2) 0.55124(16) -0.23024(13) 0.0569(7) Uani 1 1 d .
H22J H 1.4648 0.5869 -0.2617 0.068 Uiso 1 1 calc R
H22K H 1.3832 0.5706 -0.2064 0.068 Uiso 1 1 calc R
C23B C 1.61171(19) 0.26563(12) 0.05543(9) 0.0380(5) Uani 1 1 d .
H23A H 1.6552 0.2898 0.0988 0.057 Uiso 1 1 calc R
H23B H 1.6343 0.2152 0.0453 0.057 Uiso 1 1 calc R
H23C H 1.5282 0.2614 0.0574 0.057 Uiso 1 1 calc R
C23A C 1.6019(2) 0.42003(12) 0.01484(11) 0.0438(5) Uani 1 1 d .
H23D H 1.6364 0.4367 0.0618 0.066 Uiso 1 1 calc R
H23E H 1.5170 0.4161 0.0105 0.066 Uiso 1 1 calc R
H23F H 1.6297 0.4567 -0.0134 0.066 Uiso 1 1 calc R
C23C C 1.80942(17) 0.34061(12) -0.00403(11) 0.0422(5) Uani 1 1 d .
H23G H 1.8426 0.3557 0.0433 0.063 Uiso 1 1 calc R
H23H H 1.8329 0.3805 -0.0304 0.063 Uiso 1 1 calc R
H23I H 1.8378 0.2938 -0.0205 0.063 Uiso 1 1 calc R
C23 C 1.40052(19) 0.47547(16) -0.26775(12) 0.0529(6) Uani 1 1 d .
H23J H 1.3878 0.4385 -0.2360 0.064 Uiso 1 1 calc R
H23K H 1.3256 0.4771 -0.2968 0.064 Uiso 1 1 calc R
C25 C 1.44527(17) 0.38554(13) -0.35144(11) 0.0420(5) Uani 1 1 d D
H25A H 1.3755 0.3919 -0.3830 0.050 Uiso 1 1 calc R
H25B H 1.4244 0.3442 -0.3253 0.050 Uiso 1 1 calc R
C26 C 1.54070(18) 0.36706(13) -0.38910(10) 0.0411(5) Uani 1 1 d D
H26A H 1.5127 0.3235 -0.4242 0.049 Uiso 1 1 calc R
H26B H 1.5678 0.4108 -0.4110 0.049 Uiso 1 1 calc R
C28 C 1.72510(18) 0.32283(12) -0.37377(10) 0.0395(5) Uani 1 1 d D
H28A H 1.7650 0.3640 -0.3939 0.047 Uiso 1 1 calc R
H28B H 1.6940 0.2806 -0.4097 0.047 Uiso 1 1 calc R
C29 C 1.80805(18) 0.29684(12) -0.32127(12) 0.0414(5) Uani 1 1 d D
H29A H 1.7666 0.2583 -0.2989 0.050 Uiso 1 1 calc R
H29B H 1.8697 0.2739 -0.3420 0.050 Uiso 1 1 calc R
C32 C 1.99177(19) 0.40899(15) -0.17431(13) 0.0555(7) Uani 1 1 d D
H32A H 2.0488 0.3951 -0.1383 0.067 Uiso 1 1 calc R
H32B H 2.0342 0.4417 -0.2013 0.067 Uiso 1 1 calc R
C34 C 1.9593(2) 0.51659(15) -0.10609(12) 0.0528(6) Uani 1 1 d .
H34A H 1.9944 0.5512 -0.1345 0.063 Uiso 1 1 calc R
H34B H 2.0215 0.5066 -0.0711 0.063 Uiso 1 1 calc R
C35 C 1.8682(2) 0.55217(15) -0.07415(11) 0.0561(7) Uani 1 1 d .
H35A H 1.8351 0.5184 -0.0445 0.067 Uiso 1 1 calc R
H35B H 1.9030 0.6004 -0.0466 0.067 Uiso 1 1 calc R
C37 C 1.6959(2) 0.60656(15) -0.09762(12) 0.0581(7) Uani 1 1 d .
H37A H 1.7341 0.6564 -0.0746 0.070 Uiso 1 1 calc R
H37B H 1.6615 0.5787 -0.0643 0.070 Uiso 1 1 calc R
C38 C 1.6024(2) 0.61683(14) -0.15305(12) 0.0551(7) Uani 1 1 d .
H38A H 1.5463 0.6478 -0.1349 0.066 Uiso 1 1 calc R
H38B H 1.6370 0.6434 -0.1870 0.066 Uiso 1 1 calc R
C31 C 1.9302(2) 0.33923(14) -0.21795(13) 0.0519(6) Uani 1 1 d D
H31A H 1.9878 0.3081 -0.2341 0.062 Uiso 1 1 calc R
H31B H 1.8821 0.3088 -0.1918 0.062 Uiso 1 1 calc R

loop_
_atom_site_aniso_label
_atom_site_aniso_U_11
_atom_site_aniso_U_22
_atom_site_aniso_U_33
_atom_site_aniso_U_23
_atom_site_aniso_U_13
_atom_site_aniso_U_12
K1 0.0371(2) 0.0307(2) 0.0296(2) 0.00452(17) 0.00833(16) 0.00785(17)
K2 0.02860(18) 0.0334(2) 0.0308(2) 0.00306(17) 0.00269(15) 0.00114(16)
Si1 0.0203(2) 0.0196(2) 0.0224(2) 0.00341(18) 0.00351(17) 0.00167(17)
Si11 0.01860(19) 0.0189(2) 0.0224(2) 0.00295(18) 0.00296(16) 0.00325(17)
Si12 0.0344(3) 0.0378(3) 0.0316(3) 0.0170(2) -0.0063(2) -0.0092(2)
Si13 0.0203(2) 0.0232(3) 0.0290(2) 0.0030(2) 0.00321(18) -0.00039(18)
Si2 0.0220(2) 0.0177(2) 0.0209(2) 0.00199(18) 0.00260(17) 0.00221(17)
Si21 0.0220(2) 0.0173(2) 0.0208(2) 0.00268(18) 0.00397(17) 0.00197(17)
Si22 0.0215(2) 0.0308(3) 0.0255(2) 0.0003(2) 0.00112(18) 0.0047(2)
Si23 0.0305(2) 0.0211(3) 0.0250(2) -0.0020(2) -0.00263(19) 0.0022(2)
O1 0.0383(7) 0.0308(8) 0.0278(7) 0.0023(6) 0.0024(5) 0.0007(6)
O4 0.0320(6) 0.0275(7) 0.0287(6) -0.0006(5) 0.0045(5) 0.0074(5)
O7 0.0304(7) 0.0406(9) 0.0547(9) 0.0014(7) 0.0073(6) 0.0079(6)
O10 0.0582(10) 0.0425(10) 0.0618(11) 0.0052(8) 0.0342(8) 0.0003(8)
O13 0.0805(12) 0.0464(10) 0.0427(9) 0.0147(8) 0.0277(8) 0.0303(9)
O16 0.0529(9) 0.0467(9) 0.0263(7) 0.0040(6) -0.0021(6) 0.0163(7)
O21 0.0575(9) 0.0413(9) 0.0424(8) 0.0067(7) 0.0175(7) 0.0138(8)
O24 0.0298(7) 0.0429(9) 0.0405(8) 0.0092(7) 0.0072(6) 0.0054(6)
O27 0.0349(7) 0.0382(8) 0.0301(7) 0.0047(6) 0.0052(5) 0.0045(6)
O30 0.0331(7) 0.0296(8) 0.0484(8) 0.0097(6) 0.0072(6) 0.0059(6)
O33 0.0352(7) 0.0451(9) 0.0444(8) 0.0096(7) -0.0046(6) -0.0094(7)
O36 0.0576(9) 0.0421(9) 0.0304(7) -0.0006(7) 0.0110(7) -0.0074(7)
C2 0.0337(10) 0.0435(13) 0.0350(10) 0.0134(9) 0.0088(8) 0.0055(9)
C3 0.0338(9) 0.0467(13) 0.0249(9) 0.0036(8) 0.0070(7) 0.0137(9)
C5 0.0510(12) 0.0300(11) 0.0288(10) -0.0021(8) -0.0041(9) 0.0075(9)
C6 0.0419(11) 0.0358(13) 0.0492(13) -0.0009(10) -0.0104(10) 0.0044(9)
C8 0.0262(10) 0.0515(16) 0.0826(19) -0.0152(14) 0.0105(11) -0.0009(10)
C9 0.0489(14) 0.0471(16) 0.099(2) -0.0099(15) 0.0415(15) -0.0115(12)
C11A 0.0182(7) 0.0241(9) 0.0237(8) 0.0021(7) 0.0048(6) 0.0022(6)
C11M 0.0190(7) 0.0215(9) 0.0250(8) 0.0054(7) 0.0038(6) 0.0042(6)
C11C 0.0318(9) 0.0272(10) 0.0320(10) -0.0044(8) 0.0045(7) -0.0025(8)
C11R 0.0313(9) 0.0262(10) 0.0242(8) 0.0059(7) 0.0072(7) 0.0069(7)
C11F 0.0300(9) 0.0275(10) 0.0285(9) 0.0009(8) 0.0028(7) 0.0091(8)
C11O 0.0281(8) 0.0250(10) 0.0301(9) 0.0008(8) -0.0003(7) -0.0007(7)
C11N 0.0264(8) 0.0254(10) 0.0231(8) 0.0052(7) 0.0044(6) 0.0017(7)
C11B 0.0249(8) 0.0242(10) 0.0296(9) 0.0029(7) 0.0046(7) 0.0026(7)
C11D 0.0283(9) 0.0440(13) 0.0270(9) -0.0018(9) -0.0020(7) 0.0001(8)
C11L 0.0243(8) 0.0271(10) 0.0479(12) 0.0106(9) 0.0043(8) 0.0048(7)
C11J 0.0322(9) 0.0396(12) 0.0418(11) 0.0058(9) 0.0039(8) 0.0193(9)
C11I 0.0232(8) 0.0430(13) 0.0485(12) 0.0075(10) 0.0089(8) 0.0086(8)
C11Q 0.0351(9) 0.0271(10) 0.0366(10) 0.0141(8) 0.0140(8) 0.0050(8)
C11K 0.0360(10) 0.0261(11) 0.0524(13) 0.0098(9) 0.0026(9) 0.0094(8)
C11H 0.0249(8) 0.0270(10) 0.0414(11) 0.0066(8) 0.0073(7) 0.0037(7)
C11P 0.0290(9) 0.0220(10) 0.0423(11) 0.0106(8) 0.0058(8) 0.0006(7)
C11G 0.0202(7) 0.0233(9) 0.0236(8) 0.0011(7) 0.0015(6) 0.0052(6)
C11E 0.0314(9) 0.0396(12) 0.0318(10) 0.0071(9) -0.0024(8) 0.0106(8)
C11 0.089(2) 0.0565(19) 0.091(2) 0.0288(17) 0.0551(19) 0.0117(16)
C12 0.098(2) 0.070(2) 0.0532(16) 0.0292(15) 0.0439(16) 0.0337(17)
C12C 0.0759(17) 0.0750(19) 0.0501(14) 0.0364(13) 0.0211(13) 0.0426(15)
C12B 0.112(2) 0.0495(16) 0.0261(11) 0.0063(10) 0.0087(12) 0.0177(15)
C12A 0.089(2) 0.165(4) 0.111(3) 0.109(3) -0.079(2) -0.086(2)
C13C 0.0233(8) 0.0361(11) 0.0385(10) 0.0028(9) -0.0009(7) -0.0010(8)
C13B 0.0350(10) 0.0247(11) 0.0617(14) 0.0014(10) -0.0034(10) -0.0007(8)
C13A 0.0400(11) 0.0552(15) 0.0406(12) 0.0048(11) 0.0127(9) -0.0150(10)
C14 0.100(2) 0.0578(17) 0.0278(11) 0.0133(11) 0.0129(12) 0.0401(16)
C15 0.0738(16) 0.0602(16) 0.0272(10) 0.0053(10) -0.0044(10) 0.0309(13)
C17 0.0454(12) 0.0544(15) 0.0391(12) -0.0058(11) -0.0076(10) 0.0017(11)
C18 0.0477(12) 0.0391(13) 0.0425(12) -0.0009(10) 0.0006(10) -0.0040(10)
C21A 0.0218(7) 0.0180(8) 0.0248(8) 0.0042(7) 0.0029(6) 0.0031(6)
C21C 0.0435(11) 0.0376(12) 0.0282(10) 0.0076(9) 0.0110(8) -0.0045(9)
C21M 0.0248(8) 0.0163(8) 0.0306(9) 0.0038(7) 0.0033(7) 0.0032(6)
C21B 0.0401(10) 0.0272(10) 0.0253(9) 0.0011(8) 0.0072(8) -0.0028(8)
C21F 0.0336(9) 0.0270(10) 0.0269(9) -0.0007(8) 0.0072(7) -0.0041(8)
C21L 0.0347(9) 0.0238(10) 0.0329(10) 0.0018(8) 0.0099(8) 0.0051(8)
C21G 0.0266(8) 0.0186(9) 0.0250(8) 0.0016(7) 0.0077(6) 0.0000(7)
C21I 0.0386(10) 0.0333(11) 0.0240(9) 0.0038(8) 0.0044(7) 0.0006(8)
C21H 0.0309(8) 0.0242(10) 0.0235(8) 0.0005(7) 0.0062(7) 0.0023(7)
C21E 0.0385(10) 0.0271(11) 0.0389(11) -0.0033(9) 0.0064(8) -0.0090(8)
C21D 0.0313(9) 0.0295(11) 0.0394(11) 0.0096(9) 0.0053(8) -0.0061(8)
C21R 0.0285(9) 0.0269(10) 0.0340(10) 0.0102(8) 0.0049(7) 0.0057(7)
C21N 0.0292(9) 0.0279(10) 0.0351(10) 0.0096(8) 0.0057(7) 0.0013(8)
C21O 0.0255(9) 0.0396(13) 0.0546(13) 0.0154(10) 0.0086(9) 0.0023(8)
C21J 0.0465(11) 0.0393(12) 0.0244(9) -0.0046(8) 0.0127(8) -0.0033(9)
C21K 0.0457(11) 0.0336(12) 0.0370(11) -0.0075(9) 0.0190(9) 0.0042(9)
C21P 0.0253(9) 0.0407(13) 0.0586(14) 0.0171(11) -0.0046(9) 0.0044(9)
C21Q 0.0351(10) 0.0395(12) 0.0399(11) 0.0163(9) -0.0010(8) 0.0074(9)
C22A 0.0314(10) 0.0533(14) 0.0398(11) 0.0059(10) 0.0113(8) 0.0014(9)
C22C 0.0260(9) 0.0657(16) 0.0358(11) -0.0057(11) -0.0050(8) 0.0038(10)
C22B 0.0461(12) 0.0481(15) 0.0600(15) 0.0061(11) 0.0133(11) 0.0251(11)
C22 0.0552(14) 0.0717(19) 0.0548(15) 0.0137(13) 0.0208(12) 0.0350(14)
C23B 0.0506(12) 0.0387(12) 0.0237(9) 0.0030(8) 0.0005(8) 0.0093(10)
C23A 0.0590(13) 0.0276(11) 0.0415(12) -0.0064(9) 0.0030(10) 0.0092(10)
C23C 0.0340(10) 0.0337(12) 0.0510(13) -0.0006(10) -0.0099(9) -0.0027(9)
C23 0.0354(11) 0.0779(19) 0.0512(14) 0.0164(13) 0.0136(10) 0.0153(12)
C25 0.0327(10) 0.0462(14) 0.0438(12) 0.0119(10) -0.0059(9) 0.0000(9)
C26 0.0480(12) 0.0398(13) 0.0314(10) 0.0045(9) -0.0044(9) 0.0010(10)
C28 0.0440(11) 0.0340(12) 0.0416(12) 0.0012(9) 0.0164(9) 0.0010(9)
C29 0.0378(10) 0.0267(11) 0.0622(14) 0.0040(10) 0.0194(10) 0.0022(9)
C32 0.0315(11) 0.0613(17) 0.0727(17) 0.0231(14) -0.0073(11) 0.0063(11)
C34 0.0476(13) 0.0589(17) 0.0416(12) 0.0093(11) -0.0083(10) -0.0210(12)
C35 0.0676(16) 0.0585(17) 0.0311(11) 0.0010(11) -0.0002(11) -0.0254(13)
C37 0.0852(19) 0.0479(15) 0.0403(13) -0.0086(11) 0.0263(13) -0.0021(14)
C38 0.0860(18) 0.0367(14) 0.0512(14) 0.0032(11) 0.0347(14) 0.0174(13)
C31 0.0416(12) 0.0430(14) 0.0743(17) 0.0222(12) 0.0028(11) 0.0129(11)

loop_
_atom_type_symbol
_atom_type_description
_atom_type_scat_dispersion_real
_atom_type_scat_dispersion_imag
_atom_type_scat_source
C C 0.0033 0.0016 'International Tables Vol C Tables 4.2.6.8 and 6.1.1.4'
H H 0.0000 0.0000 'International Tables Vol C Tables 4.2.6.8 and 6.1.1.4'
O O 0.0106 0.0060 'International Tables Vol C Tables 4.2.6.8 and 6.1.1.4'
Si Si 0.0817 0.0704 'International Tables Vol C Tables 4.2.6.8 and 6.1.1.4'
K K 0.2009 0.2494 'International Tables Vol C Tables 4.2.6.8 and 6.1.1.4'

loop_
_geom_angle_atom_site_label_1
_geom_angle_atom_site_label_2
_geom_angle_atom_site_label_3
_geom_angle
O1 K1 O7 115.89(4)
O1 K1 O10 146.90(5)
O7 K1 O10 59.63(5)
O1 K1 O16 57.90(4)
O7 K1 O16 151.09(4)
O10 K1 O16 108.58(5)
O1 K1 O13 116.82(5)
O7 K1 O13 117.74(5)
O10 K1 O13 58.17(5)
O16 K1 O13 58.95(5)
O1 K1 O4 58.52(4)
O7 K1 O4 58.24(4)
O10 K1 O4 112.87(5)
O16 K1 O4 113.13(4)
O13 K1 O4 158.68(4)
O1 K1 C5 79.44(4)
O7 K1 C5 41.58(5)
O10 K1 C5 101.03(5)
O16 K1 C5 135.86(5)
O13 K1 C5 159.16(5)
O4 K1 C5 22.89(4)
O1 K1 Si1 94.94(3)
O7 K1 Si1 92.05(3)
O10 K1 Si1 117.41(4)
O16 K1 Si1 115.99(3)
O13 K1 Si1 113.67(3)
O4 K1 Si1 87.64(3)
C5 K1 Si1 75.40(3)
O33 K2 O27 118.85(4)
O33 K2 O21 117.13(5)
O27 K2 O21 118.56(4)
O33 K2 O24 160.98(5)
O27 K2 O24 59.38(4)
O21 K2 O24 59.37(4)
O33 K2 O36 58.33(5)
O27 K2 O36 151.77(4)
O21 K2 O36 59.10(5)
O24 K2 O36 113.13(5)
O33 K2 O30 59.92(4)
O27 K2 O30 58.96(4)
O21 K2 O30 158.37(4)
O24 K2 O30 115.52(4)
O36 K2 O30 111.72(4)
O33 K2 C31 42.36(5)
O27 K2 C31 78.86(5)
O21 K2 C31 159.10(6)
O24 K2 C31 137.64(5)
O36 K2 C31 100.04(5)
O30 K2 C31 23.01(5)
O33 K2 C23 159.05(6)
O27 K2 C23 79.65(5)
O21 K2 C23 41.98(5)
O24 K2 C23 22.85(5)
O36 K2 C23 100.74(6)
O30 K2 C23 137.81(5)
C31 K2 C23 158.15(6)
O33 K2 Si2 96.92(3)
O27 K2 Si2 97.59(3)
O21 K2 Si2 98.94(3)
O24 K2 Si2 102.09(3)
O36 K2 Si2 110.63(3)
O30 K2 Si2 102.69(3)
C31 K2 Si2 89.32(4)
C23 K2 Si2 89.65(4)
Si13 Si1 Si11 105.18(2)
Si13 Si1 Si12 103.15(3)
Si11 Si1 Si12 105.60(2)
Si13 Si1 K1 111.61(2)
Si11 Si1 K1 127.08(2)
Si12 Si1 K1 101.59(2)
C11G Si11 C11A 104.15(7)
C11G Si11 C11M 104.50(7)
C11A Si11 C11M 105.68(8)
C11G Si11 Si1 120.58(6)
C11A Si11 Si1 112.02(5)
C11M Si11 Si1 108.75(5)
C12A Si12 C12C 105.02(17)
C12A Si12 C12B 105.26(17)
C12C Si12 C12B 104.45(11)
C12A Si12 Si1 111.25(9)
C12C Si12 Si1 120.17(9)
C12B Si12 Si1 109.54(9)
C13C Si13 C13A 106.23(10)
C13C Si13 C13B 104.43(9)
C13A Si13 C13B 105.05(11)
C13C Si13 Si1 110.36(7)
C13A Si13 Si1 108.25(7)
C13B Si13 Si1 121.49(7)
Si21 Si2 Si23 105.48(2)
Si21 Si2 Si22 104.69(2)
Si23 Si2 Si22 102.79(2)
Si21 Si2 K2 118.95(2)
Si23 Si2 K2 104.96(2)
Si22 Si2 K2 118.13(2)
C21G Si21 C21M 107.19(7)
C21G Si21 C21A 103.75(7)
C21M Si21 C21A 106.59(7)
C21G Si21 Si2 108.83(6)
C21M Si21 Si2 108.84(6)
C21A Si21 Si2 120.87(5)
C22C Si22 C22B 106.40(11)
C22C Si22 C22A 104.39(10)
C22B Si22 C22A 103.66(10)
C22C Si22 Si2 110.73(7)
C22B Si22 Si2 109.31(8)
C22A Si22 Si2 121.27(7)
C23A Si23 C23C 105.20(10)
C23A Si23 C23B 104.40(10)
C23C Si23 C23B 105.71(10)
C23A Si23 Si2 107.69(7)
C23C Si23 Si2 111.26(7)
C23B Si23 Si2 121.32(7)
C2 O1 C18 112.80(16)
C2 O1 K1 120.26(11)
C18 O1 K1 120.84(12)
C5 O4 C3 112.59(14)
C5 O4 K1 104.55(11)
C3 O4 K1 105.69(10)
C6 O7 C8 112.82(17)
C6 O7 K1 119.53(11)
C8 O7 K1 114.04(13)
C11 O10 C9 113.8(2)
C11 O10 K1 113.20(15)
C9 O10 K1 114.89(13)
C12 O13 C14 111.86(19)
C12 O13 K1 118.20(15)
C14 O13 K1 116.46(13)
C17 O16 C15 111.74(17)
C17 O16 K1 113.86(11)
C15 O16 K1 109.79(14)
C38 O21 C22 112.01(19)
C38 O21 K2 117.55(13)
C22 O21 K2 117.95(13)
C23 O24 C25 112.66(16)
C23 O24 K2 105.81(12)
C25 O24 K2 109.14(11)
C26 O27 C28 113.34(15)
C26 O27 K2 118.53(11)
C28 O27 K2 119.71(11)
C31 O30 C29 112.30(16)
C31 O30 K2 104.50(12)
C29 O30 K2 110.90(10)
C34 O33 C32 111.82(17)
C34 O33 K2 121.58(14)
C32 O33 K2 118.77(12)
C35 O36 C37 111.57(18)
C35 O36 K2 112.84(13)
C37 O36 K2 114.73(13)
O1 C2 C3 107.67(16)
O4 C3 C2 108.09(14)
O4 C5 C6 107.35(16)
O4 C5 K1 52.56(9)
C6 C5 K1 85.39(12)
O7 C6 C5 108.16(16)
O7 C8 C9 108.3(2)
O10 C9 C8 108.46(19)
C11B C11A C11F 116.29(15)
C11B C11A Si11 122.10(13)
C11F C11A Si11 121.56(13)
C11R C11M C11N 116.27(16)
C11R C11M Si11 123.97(13)
C11N C11M Si11 119.72(13)
C11D C11C C11B 120.15(18)
C11Q C11R C11M 121.72(16)
C11E C11F C11A 121.95(17)
C11P C11O C11N 120.01(17)
C11O C11N C11M 122.28(16)
C11C C11B C11A 121.99(17)
C11C C11D C11E 119.63(17)
C11K C11L C11G 122.15(17)
C11I C11J C11K 119.06(17)
C11J C11I C11H 120.31(18)
C11P C11Q C11R 120.46(17)
C11J C11K C11L 120.28(19)
C11I C11H C11G 122.12(18)
C11O C11P C11Q 119.22(18)
C11L C11G C11H 116.04(16)
C11L C11G Si11 121.79(12)
C11H C11G Si11 122.14(14)
C11D C11E C11F 119.99(18)
O10 C11 C12 108.3(2)
O13 C12 C11 109.3(2)
O13 C14 C15 109.50(18)
O16 C15 C14 107.99(19)
O16 C17 C18 108.43(17)
O1 C18 C17 107.13(18)
C21F C21A C21B 116.09(16)
C21F C21A Si21 121.86(13)
C21B C21A Si21 122.05(13)
C21D C21C C21B 120.34(18)
C21R C21M C21N 116.74(16)
C21R C21M Si21 121.23(13)
C21N C21M Si21 121.47(14)
C21C C21B C21A 122.21(17)
C21E C21F C21A 121.97(17)
C21K C21L C21G 121.46(18)
C21H C21G C21L 116.86(16)
C21H C21G Si21 119.25(12)
C21L C21G Si21 123.81(14)
C21J C21I C21H 119.83(19)
C21I C21H C21G 121.91(16)
C21D C21E C21F 120.50(18)
C21C C21D C21E 118.89(18)
C21Q C21R C21M 121.65(17)
C21O C21N C21M 121.86(18)
C21P C21O C21N 120.44(18)
C21K C21J C21I 119.91(17)
C21J C21K C21L 120.01(18)
C21O C21P C21Q 119.25(18)
C21P C21Q C21R 120.00(19)
O21 C22 C23 108.64(19)
O24 C23 C22 108.25(19)
O24 C23 K2 51.34(9)
C22 C23 K2 85.03(13)
O24 C25 C26 108.14(16)
O27 C26 C25 107.94(16)
O27 C28 C29 107.87(16)
O30 C29 C28 108.71(17)
O33 C32 C31 108.57(18)
O33 C34 C35 109.10(18)
O36 C35 C34 109.17(18)
O36 C37 C38 109.19(18)
O21 C38 C37 109.3(2)
O30 C31 C32 109.23(19)
O30 C31 K2 52.49(10)
C32 C31 K2 84.58(13)

loop_
_geom_bond_atom_site_label_1
_geom_bond_atom_site_label_2
_geom_bond_distance
K1 O1 2.8044(14)
K1 O7 2.8160(15)
K1 O10 2.8326(15)
K1 O16 2.8611(15)
K1 O13 2.8778(15)
K1 O4 2.9014(13)
K1 C5 3.537(2)
K1 Si1 3.5630(6)
K2 O33 2.7806(14)
K2 O27 2.7892(13)
K2 O21 2.8108(15)
K2 O24 2.8575(14)
K2 O36 2.8706(15)
K2 O30 2.8719(13)
K2 C31 3.505(2)
K2 C23 3.521(2)
K2 Si2 3.6063(6)
Si1 Si13 2.3382(7)
Si1 Si11 2.3435(6)
Si1 Si12 2.3452(7)
Si11 C11G 1.9009(16)
Si11 C11A 1.9015(17)
Si11 C11M 1.9094(18)
Si12 C12A 1.880(3)
Si12 C12C 1.883(3)
Si12 C12B 1.889(3)
Si13 C13C 1.8847(19)
Si13 C13A 1.888(2)
Si13 C13B 1.888(2)
Si2 Si21 2.3383(6)
Si2 Si23 2.3386(6)
Si2 Si22 2.3390(6)
Si21 C21G 1.8996(17)
Si21 C21M 1.9012(17)
Si21 C21A 1.9025(17)
Si22 C22C 1.8890(19)
Si22 C22B 1.891(2)
Si22 C22A 1.894(2)
Si23 C23A 1.887(2)
Si23 C23C 1.888(2)
Si23 C23B 1.899(2)
O1 C2 1.418(2)
O1 C18 1.423(2)
O4 C5 1.422(2)
O4 C3 1.422(2)
O7 C6 1.418(3)
O7 C8 1.422(2)
O10 C11 1.422(3)
O10 C9 1.427(3)
O13 C12 1.421(3)
O13 C14 1.427(3)
O16 C17 1.417(3)
O16 C15 1.419(3)
O21 C38 1.418(3)
O21 C22 1.426(3)
O24 C23 1.421(2)
O24 C25 1.421(3)
O27 C26 1.419(2)
O27 C28 1.421(2)
O30 C31 1.415(3)
O30 C29 1.428(2)
O33 C34 1.416(3)
O33 C32 1.419(3)
O36 C35 1.419(3)
O36 C37 1.422(3)
C2 C3 1.496(3)
C5 C6 1.488(3)
C8 C9 1.481(4)
C11A C11B 1.400(2)
C11A C11F 1.404(2)
C11M C11R 1.399(2)
C11M C11N 1.400(2)
C11C C11D 1.377(3)
C11C C11B 1.391(2)
C11R C11Q 1.390(3)
C11F C11E 1.389(3)
C11O C11P 1.381(3)
C11O C11N 1.388(2)
C11D C11E 1.384(3)
C11L C11K 1.388(3)
C11L C11G 1.392(3)
C11J C11I 1.372(3)
C11J C11K 1.380(3)
C11I C11H 1.391(3)
C11Q C11P 1.383(3)
C11H C11G 1.395(2)
C11 C12 1.489(4)
C14 C15 1.490(4)
C17 C18 1.495(3)
C21A C21F 1.397(2)
C21A C21B 1.398(2)
C21C C21D 1.380(3)
C21C C21B 1.384(3)
C21M C21R 1.397(2)
C21M C21N 1.399(2)
C21F C21E 1.386(3)
C21L C21K 1.392(3)
C21L C21G 1.402(2)
C21G C21H 1.393(2)
C21I C21J 1.380(3)
C21I C21H 1.390(2)
C21E C21D 1.381(3)
C21R C21Q 1.394(3)
C21N C21O 1.384(3)
C21O C21P 1.379(3)
C21J C21K 1.378(3)
C21P C21Q 1.389(3)
C22 C23 1.483(4)
C25 C26 1.487(3)
C28 C29 1.488(3)
C32 C31 1.499(3)
C34 C35 1.490(4)
C37 C38 1.496(4)
